data_4021555
loop_
_publ_author_name
'Esen Bellur'
'Helmar G\"orls'
'Peter Langer'

_publ_contact_author
;
              Langer, Peter 
              Institut f\"ur Chemie 
              Universit\"at Rostock
              Albert-Einstein-Str. 3a
              D-18059 Rostock
              Germany
;
_publ_contact_author_email 'peter.langer@uni-rostock.de '
_publ_contact_author_fax '+49 (0)381-4986412 '
_publ_contact_author_phone '+49 (0)381-4986410 '
_publ_section_title
;
 Domino Reactions of 1,2-Diimidoyl-1,2-dichloroethanes.
 Synthesis of 3-Imino-1,2-dithia-3H-cyclopent-4-enes,
 3-Amino-2-thioxo-2,5H-pyrrol-5-ones,
 2,3-Diamino-4-thioxo-4H-thiopyrans, and
 6-Imino-6H-1,3-oxazines
;
_journal_name_full 'Journal of Organic Chemistry'
_journal_page_first 2332
_journal_page_last 2338
_journal_paper_doi 10.1021/jo052450l
_journal_volume 71
_journal_year 2006
_chemical_formula_sum 'C20 H20 N2 O S'
_chemical_formula_weight 336.44
_chemical_name_systematic
; 
 ? 
;
_space_group_IT_number 33
_symmetry_cell_setting orthorhombic
_symmetry_space_group_name_Hall 'P 2c -2n'
_symmetry_space_group_name_H-M 'P n a 21'
_atom_sites_solution_hydrogens mixed
_atom_sites_solution_primary direct
_atom_sites_solution_secondary difmap
_audit_creation_method SHELXL-97
_cell_angle_alpha 90.00
_cell_angle_beta 90.00
_cell_angle_gamma 90.00
_cell_formula_units_Z 4
_cell_length_a 7.4665(2)
_cell_length_b 14.5957(4)
_cell_length_c 16.4508(5)
_cell_measurement_temperature 183(2)
_cell_volume 1792.79(9)
_computing_cell_refinement DENZO
_computing_data_collection COLLECT
_computing_data_reduction DENZO
_computing_molecular_graphics SHELXTL/PC
_computing_publication_material SHELXL-97
_computing_structure_refinement 'SHELXL-97 (Sheldrick, 1997)'
_computing_structure_solution 'SHELXS-97 (Sheldrick, 1990)'
_diffrn_ambient_temperature 183(2)
_diffrn_measured_fraction_theta_full 0.993
_diffrn_measured_fraction_theta_max 0.993
_diffrn_measurement_device_type KappaCCD
_diffrn_measurement_method 'phi- + omega-scan'
_diffrn_radiation_monochromator graphite
_diffrn_radiation_source 'fine-focus sealed tube'
_diffrn_radiation_type MoK\a
_diffrn_radiation_wavelength 0.71073
_diffrn_reflns_av_R_equivalents 0.0000
_diffrn_reflns_av_sigmaI/netI 0.0429
_diffrn_reflns_limit_h_max 9
_diffrn_reflns_limit_h_min -9
_diffrn_reflns_limit_k_max 18
_diffrn_reflns_limit_k_min -18
_diffrn_reflns_limit_l_max 21
_diffrn_reflns_limit_l_min -21
_diffrn_reflns_number 3863
_diffrn_reflns_theta_full 27.49
_diffrn_reflns_theta_max 27.49
_diffrn_reflns_theta_min 2.79
_exptl_absorpt_coefficient_mu 0.189
_exptl_absorpt_correction_T_max 0.9962
_exptl_absorpt_correction_T_min 0.9944
_exptl_crystal_colour red
_exptl_crystal_density_diffrn 1.246
_exptl_crystal_density_method 'not measured'
_exptl_crystal_description prism
_exptl_crystal_F_000 712
_exptl_crystal_size_max 0.03
_exptl_crystal_size_mid 0.03
_exptl_crystal_size_min 0.02
_refine_diff_density_max 0.167
_refine_diff_density_min -0.201
_refine_diff_density_rms 0.040
_refine_ls_abs_structure_details 'Flack H D (1983), Acta Cryst. A39, 876-881'
_refine_ls_abs_structure_Flack 0.47(8)
_refine_ls_extinction_method none
_refine_ls_goodness_of_fit_ref 1.038
_refine_ls_hydrogen_treatment mixed
_refine_ls_matrix_type full
_refine_ls_number_parameters 221
_refine_ls_number_reflns 3863
_refine_ls_number_restraints 1
_refine_ls_restrained_S_all 1.038
_refine_ls_R_factor_all 0.0515
_refine_ls_R_factor_gt 0.0423
_refine_ls_shift/su_max 0.000
_refine_ls_shift/su_mean 0.000
_refine_ls_structure_factor_coef Fsqd
_refine_ls_weighting_details 'calc w=1/[\s^2^(Fo^2^)+(0.0534P)^2^+0.4758P] where P=(Fo^2^+2Fc^2^)/3'
_refine_ls_weighting_scheme calc
_refine_ls_wR_factor_gt 0.1018
_refine_ls_wR_factor_ref 0.1083
_reflns_number_gt 3444
_reflns_number_total 3863
_reflns_threshold_expression >2sigma(I)
_cod_data_source_file jo052450lsi20051128_054731_2.cif
_cod_depositor_comments
;
The following automatic conversions were performed:

'_atom_sites_solution_hydrogens' value 'geom/difmap' was changed to
'mixed'.

Automatic conversion script
Id: cif_fix_values 6452 2018-10-05 10:23:21Z andrius 
;
_cod_database_code 4021555

loop_
_symmetry_equiv_pos_as_xyz
'x, y, z'
'-x, -y, z+1/2'
'x+1/2, -y+1/2, z'
'-x+1/2, y+1/2, z+1/2'

loop_
_atom_site_label
_atom_site_type_symbol
_atom_site_fract_x
_atom_site_fract_y
_atom_site_fract_z
_atom_site_U_iso_or_equiv
_atom_site_adp_type
_atom_site_occupancy
_atom_site_symmetry_multiplicity
_atom_site_calc_flag
_atom_site_refinement_flags
S S 0.44383(7) 0.39196(4) 0.32212(4) 0.03922(15) Uani 1 1 d .
O O -0.16339(19) 0.34560(12) 0.44088(11) 0.0410(4) Uani 1 1 d .
N1 N 0.0991(2) 0.36920(14) 0.36703(11) 0.0330(4) Uani 1 1 d .
N2 N 0.4558(3) 0.37276(14) 0.50849(13) 0.0341(4) Uani 1 1 d .
C1 C -0.0011(3) 0.35601(15) 0.44102(15) 0.0340(4) Uani 1 1 d .
C2 C 0.1253(3) 0.35746(16) 0.50743(14) 0.0345(5) Uani 1 1 d .
H2A H 0.0969 0.3525 0.5636 0.041 Uiso 1 1 calc R
C3 C 0.2931(3) 0.36733(15) 0.47517(13) 0.0305(4) Uani 1 1 d .
C4 C 0.2779(3) 0.37537(14) 0.38442(14) 0.0306(4) Uani 1 1 d .
C5 C 0.0221(3) 0.37401(17) 0.28759(14) 0.0331(5) Uani 1 1 d .
C6 C 0.0624(3) 0.30636(17) 0.23210(16) 0.0393(5) Uani 1 1 d .
H6A H 0.1418 0.2581 0.2465 0.047 Uiso 1 1 calc R
C7 C -0.0138(3) 0.30898(18) 0.15490(16) 0.0447(6) Uani 1 1 d .
H7A H 0.0130 0.2621 0.1167 0.054 Uiso 1 1 calc R
C8 C -0.1290(4) 0.37991(19) 0.13336(16) 0.0457(6) Uani 1 1 d .
C9 C -0.1645(3) 0.44758(19) 0.18960(15) 0.0424(6) Uani 1 1 d .
H9A H -0.2423 0.4962 0.1747 0.051 Uiso 1 1 calc R
C10 C -0.0907(3) 0.44759(16) 0.26751(14) 0.0351(5) Uani 1 1 d .
C11 C -0.1286(3) 0.52441(17) 0.32515(19) 0.0456(5) Uani 1 1 d .
H11A H -0.2105 0.5682 0.2995 0.068 Uiso 1 1 calc R
H11B H -0.0163 0.5554 0.3391 0.068 Uiso 1 1 calc R
H11C H -0.1837 0.5000 0.3747 0.068 Uiso 1 1 calc R
C12 C -0.2063(5) 0.3843(2) 0.04889(19) 0.0643(8) Uani 1 1 d .
H12A H -0.2841 0.4381 0.0442 0.096 Uiso 1 1 calc R
H12B H -0.2762 0.3288 0.0383 0.096 Uiso 1 1 calc R
H12C H -0.1088 0.3889 0.0092 0.096 Uiso 1 1 calc R
C13 C 0.4931(3) 0.36485(15) 0.59293(14) 0.0329(5) Uani 1 1 d .
C14 C 0.4097(3) 0.29743(16) 0.63920(14) 0.0360(5) Uani 1 1 d .
H14A H 0.3273 0.2564 0.6145 0.043 Uiso 1 1 calc R
C15 C 0.4472(3) 0.29042(19) 0.72144(15) 0.0424(6) Uani 1 1 d .
H15A H 0.3889 0.2448 0.7529 0.051 Uiso 1 1 calc R
C16 C 0.5686(3) 0.34901(18) 0.75855(15) 0.0426(6) Uani 1 1 d .
C17 C 0.6521(3) 0.41481(18) 0.71092(15) 0.0422(6) Uani 1 1 d .
H17A H 0.7367 0.4546 0.7357 0.051 Uiso 1 1 calc R
C18 C 0.6166(3) 0.42496(15) 0.62805(15) 0.0358(5) Uani 1 1 d .
C19 C 0.7059(3) 0.50119(18) 0.58125(18) 0.0472(6) Uani 1 1 d .
H19A H 0.7870 0.5348 0.6174 0.071 Uiso 1 1 calc R
H19B H 0.6145 0.5431 0.5601 0.071 Uiso 1 1 calc R
H19C H 0.7743 0.4752 0.5359 0.071 Uiso 1 1 calc R
C20 C 0.6044(4) 0.3416(3) 0.84915(18) 0.0611(8) Uani 1 1 d .
H20A H 0.5338 0.2911 0.8719 0.092 Uiso 1 1 calc R
H20B H 0.5703 0.3990 0.8759 0.092 Uiso 1 1 calc R
H20C H 0.7320 0.3299 0.8582 0.092 Uiso 1 1 calc R
H1N1 H 0.537(4) 0.3799(18) 0.4753(18) 0.034(7) Uiso 1 1 d .

loop_
_atom_site_aniso_label
_atom_site_aniso_U_11
_atom_site_aniso_U_22
_atom_site_aniso_U_33
_atom_site_aniso_U_23
_atom_site_aniso_U_13
_atom_site_aniso_U_12
S 0.0237(2) 0.0533(3) 0.0407(3) 0.0079(3) 0.0022(2) -0.0024(2)
O 0.0194(7) 0.0605(10) 0.0432(9) 0.0074(8) 0.0009(7) -0.0003(6)
N1 0.0199(8) 0.0458(10) 0.0333(10) 0.0059(8) -0.0021(7) 0.0006(8)
N2 0.0219(9) 0.0458(11) 0.0347(10) 0.0010(8) -0.0016(8) -0.0020(7)
C1 0.0227(9) 0.0415(12) 0.0378(11) 0.0029(10) 0.0001(9) 0.0023(8)
C2 0.0234(10) 0.0472(13) 0.0328(11) 0.0022(9) -0.0010(9) 0.0008(9)
C3 0.0216(10) 0.0325(11) 0.0375(11) 0.0002(9) -0.0024(8) 0.0005(8)
C4 0.0237(10) 0.0316(10) 0.0366(10) 0.0040(9) -0.0018(9) -0.0003(8)
C5 0.0218(10) 0.0426(12) 0.0348(11) 0.0067(9) -0.0029(8) -0.0021(9)
C6 0.0308(11) 0.0455(14) 0.0416(12) 0.0047(10) -0.0001(9) -0.0006(9)
C7 0.0420(13) 0.0517(14) 0.0404(13) -0.0009(11) -0.0008(11) -0.0079(11)
C8 0.0355(13) 0.0613(15) 0.0402(13) 0.0147(12) -0.0069(11) -0.0129(11)
C9 0.0286(11) 0.0564(14) 0.0421(13) 0.0155(11) -0.0037(9) -0.0009(10)
C10 0.0222(9) 0.0415(12) 0.0416(12) 0.0092(10) -0.0017(9) -0.0006(8)
C11 0.0335(11) 0.0493(13) 0.0540(14) 0.0066(13) -0.0017(11) 0.0036(9)
C12 0.0604(19) 0.089(2) 0.0433(15) 0.0117(16) -0.0162(14) -0.0159(16)
C13 0.0228(10) 0.0397(11) 0.0363(11) -0.0041(9) -0.0047(9) 0.0040(8)
C14 0.0264(10) 0.0430(12) 0.0386(12) -0.0006(10) -0.0067(9) -0.0021(9)
C15 0.0317(11) 0.0558(15) 0.0398(13) 0.0057(11) -0.0037(10) 0.0000(10)
C16 0.0348(12) 0.0571(16) 0.0359(13) -0.0084(11) -0.0055(10) 0.0075(10)
C17 0.0307(12) 0.0514(14) 0.0444(13) -0.0168(11) -0.0049(10) 0.0010(10)
C18 0.0239(10) 0.0388(12) 0.0447(12) -0.0064(10) -0.0011(9) -0.0001(9)
C19 0.0348(12) 0.0450(13) 0.0619(16) -0.0049(11) -0.0016(11) -0.0085(10)
C20 0.0536(16) 0.090(2) 0.0395(14) -0.0095(15) -0.0088(13) 0.0059(15)

loop_
_atom_type_symbol
_atom_type_description
_atom_type_scat_dispersion_real
_atom_type_scat_dispersion_imag
_atom_type_scat_source
C C 0.0033 0.0016 'International Tables Vol C Tables 4.2.6.8 and 6.1.1.4'
H H 0.0000 0.0000 'International Tables Vol C Tables 4.2.6.8 and 6.1.1.4'
N N 0.0061 0.0033 'International Tables Vol C Tables 4.2.6.8 and 6.1.1.4'
O O 0.0106 0.0060 'International Tables Vol C Tables 4.2.6.8 and 6.1.1.4'
S S 0.1246 0.1234 'International Tables Vol C Tables 4.2.6.8 and 6.1.1.4'

loop_
_geom_angle_atom_site_label_1
_geom_angle_atom_site_label_2
_geom_angle_atom_site_label_3
_geom_angle
C4 N1 C5 125.47(19)
C4 N1 C1 109.80(19)
C5 N1 C1 124.72(16)
C3 N2 C13 125.1(2)
O C1 C2 130.7(2)
O C1 N1 122.0(2)
C2 C1 N1 107.31(18)
C3 C2 C1 107.9(2)
N2 C3 C2 132.9(2)
N2 C3 C4 118.2(2)
C2 C3 C4 108.93(19)
N1 C4 C3 106.05(19)
N1 C4 S 128.41(18)
C3 C4 S 125.49(16)
C6 C5 C10 121.5(2)
C6 C5 N1 118.9(2)
C10 C5 N1 119.6(2)
C5 C6 C7 119.7(2)
C6 C7 C8 120.3(2)
C9 C8 C7 118.7(2)
C9 C8 C12 121.0(3)
C7 C8 C12 120.2(3)
C8 C9 C10 122.7(2)
C9 C10 C5 116.9(2)
C9 C10 C11 120.5(2)
C5 C10 C11 122.5(2)
C14 C13 C18 120.9(2)
C14 C13 N2 120.3(2)
C18 C13 N2 118.8(2)
C15 C14 C13 119.7(2)
C14 C15 C16 121.1(2)
C15 C16 C17 118.1(2)
C15 C16 C20 120.2(3)
C17 C16 C20 121.7(2)
C16 C17 C18 122.7(2)
C13 C18 C17 117.5(2)
C13 C18 C19 122.9(2)
C17 C18 C19 119.5(2)

loop_
_geom_bond_atom_site_label_1
_geom_bond_atom_site_label_2
_geom_bond_distance
S C4 1.626(2)
O C1 1.221(3)
N1 C4 1.368(3)
N1 C5 1.429(3)
N1 C1 1.442(3)
N2 C3 1.335(3)
N2 C13 1.422(3)
C1 C2 1.444(3)
C2 C3 1.369(3)
C3 C4 1.502(3)
C5 C6 1.378(4)
C5 C10 1.404(3)
C6 C7 1.392(4)
C7 C8 1.392(4)
C8 C9 1.379(4)
C8 C12 1.506(4)
C9 C10 1.395(3)
C10 C11 1.495(4)
C13 C14 1.391(3)
C13 C18 1.398(3)
C14 C15 1.385(3)
C15 C16 1.388(4)
C16 C17 1.387(4)
C16 C20 1.518(4)
C17 C18 1.397(3)
C18 C19 1.509(4)

loop_
_cod_related_entry_id
_cod_related_entry_database
_cod_related_entry_code
1 ChemSpider 9813336
